data_7132836
loop_
_publ_author_name
'Fujita, Masaki'
'Haketa, Yohei'
'Seki, Shu'
'Maeda, Hiromitsu'

_publ_section_title
;
 Substitution-pattern- and counteranion-dependent ion-pairing assemblies
 of heteroporphyrin-based &#x3c0;-electronic cations.
;
_journal_issue 31
_journal_name_full 'Chemical communications (Cambridge, England)'
_journal_page_first 4190
_journal_page_last 4193
_journal_paper_doi 10.1039/d4cc00806e
_journal_volume 60
_journal_year 2024
_chemical_formula_moiety 'C44 H28 N3 Pd S, B F4, C H Cl3'
_chemical_formula_sum 'C45 H29 B Cl3 F4 N3 Pd S'
_chemical_formula_weight 943.33
_space_group_crystal_system triclinic
_space_group_IT_number 2
_space_group_name_Hall '-P 1'
_space_group_name_H-M_alt 'P -1'
_atom_sites_solution_hydrogens geom
_audit_creation_method SHELXL-2014/7
_audit_update_record
;
2023-07-07 deposited with the CCDC.	2024-03-12 downloaded from the CCDC.
;
_cell_angle_alpha 112.75(4)
_cell_angle_beta 91.73(3)
_cell_angle_gamma 91.28(3)
_cell_formula_units_Z 2
_cell_length_a 9.276(8)
_cell_length_b 14.42(2)
_cell_length_c 15.664(13)
_cell_measurement_reflns_used 52135
_cell_measurement_temperature 90(2)
_cell_measurement_theta_max 15.608
_cell_measurement_theta_min 0.823
_cell_volume 1930(4)
_computing_cell_refinement 'Rapid Auto(Rigaku)'
_computing_data_collection 'Rapid Auto(Rigaku)'
_computing_data_reduction 'Rapid Auto(Rigaku)'
_computing_structure_refinement 'SHELXL-2014/7 (Sheldrick, 2014)'
_computing_structure_solution 'SHELXT (Sheldrick, 2014)'
_diffrn_ambient_temperature 90(2)
_diffrn_detector_area_resol_mean 5.814
_diffrn_measured_fraction_theta_full 0.999
_diffrn_measured_fraction_theta_max 0.988
_diffrn_measurement_device_type 'Pilatus3 CdTe 1M'
_diffrn_measurement_method \w
_diffrn_radiation_type Synchrotron
_diffrn_radiation_wavelength 0.41440
_diffrn_reflns_av_R_equivalents 0.0813
_diffrn_reflns_av_unetI/netI 0.0483
_diffrn_reflns_Laue_measured_fraction_full 0.999
_diffrn_reflns_Laue_measured_fraction_max 0.988
_diffrn_reflns_limit_h_max 12
_diffrn_reflns_limit_h_min -12
_diffrn_reflns_limit_k_max 18
_diffrn_reflns_limit_k_min -18
_diffrn_reflns_limit_l_max 20
_diffrn_reflns_limit_l_min -20
_diffrn_reflns_number 52135
_diffrn_reflns_point_group_measured_fraction_full 0.999
_diffrn_reflns_point_group_measured_fraction_max 0.988
_diffrn_reflns_theta_full 14.397
_diffrn_reflns_theta_max 15.608
_diffrn_reflns_theta_min 0.823
_diffrn_source 'BL02B1 beamline SPring-8'
_exptl_absorpt_coefficient_mu 0.730
_exptl_absorpt_correction_T_max 1.0000
_exptl_absorpt_correction_T_min 0.6263
_exptl_absorpt_correction_type multi-scan
_exptl_absorpt_process_details
;
PROCESS-AUTO (1998). Automatic Data Acquisition and Processing Package
for 2D image data. Rigaku Corporation, Tokyo, Japan.
;
_exptl_crystal_colour brown
_exptl_crystal_density_diffrn 1.623
_exptl_crystal_density_meas ?
_exptl_crystal_description block
_exptl_crystal_F_000 948
_exptl_crystal_size_max 0.060
_exptl_crystal_size_mid 0.034
_exptl_crystal_size_min 0.015
_refine_diff_density_max 1.063
_refine_diff_density_min -1.001
_refine_diff_density_rms 0.064
_refine_ls_extinction_method none
_refine_ls_goodness_of_fit_ref 1.038
_refine_ls_hydrogen_treatment constr
_refine_ls_matrix_type full
_refine_ls_number_parameters 593
_refine_ls_number_reflns 8737
_refine_ls_number_restraints 1
_refine_ls_restrained_S_all 1.038
_refine_ls_R_factor_all 0.0636
_refine_ls_R_factor_gt 0.0494
_refine_ls_shift/su_max 0.001
_refine_ls_shift/su_mean 0.000
_refine_ls_structure_factor_coef Fsqd
_refine_ls_weighting_details 'w=1/[\s^2^(Fo^2^)+(0.0427P)^2^+1.8675P] where P=(Fo^2^+2Fc^2^)/3'
_refine_ls_weighting_scheme calc
_refine_ls_wR_factor_gt 0.1132
_refine_ls_wR_factor_ref 0.1203
_reflns_Friedel_coverage 0.000
_reflns_number_gt 7097
_reflns_number_total 8737
_reflns_threshold_expression 'I > 2\s(I)'
_cod_data_source_file d4cc00806e2.cif
_cod_data_source_block mf-44-2_a
_cod_depositor_comments
;
The following automatic conversions were performed:

data item '_exptl_crystal_density_meas' value 'not measured' was
changed to '?' -- the value is perceived as not measured.

Automatic conversion script
Id: cif_fix_values 8170 2020-07-09 18:12:32Z antanas 

 Adding full bibliography for 7132834--7132840.cif.
;
_cod_database_code 7132836
_shelx_shelxl_version_number 2014/7
_shelx_space_group_comment
;
The symmetry employed for this shelxl refinement is uniquely defined
by the following loop, which should always be used as a source of
symmetry information in preference to the above space-group names.
They are only intended as comments.
;
_shelx_estimated_absorpt_t_min 0.958
_shelx_estimated_absorpt_t_max 0.986

loop_
_space_group_symop_operation_xyz
'x, y, z'
'-x, -y, -z'

loop_
_atom_site_label
_atom_site_type_symbol
_atom_site_fract_x
_atom_site_fract_y
_atom_site_fract_z
_atom_site_U_iso_or_equiv
_atom_site_adp_type
_atom_site_occupancy
_atom_site_site_symmetry_order
_atom_site_calc_flag
_atom_site_refinement_flags_posn
_atom_site_refinement_flags_adp
_atom_site_refinement_flags_occupancy
_atom_site_disorder_assembly
_atom_site_disorder_group
S1 S 0.7165(3) 0.54057(15) 0.58201(14) 0.0433(6) Uani 0.423(3) 1 d . . P A 3
S2 S 0.9184(6) 0.6546(3) 0.4815(3) 0.0461(13) Uani 0.208(3) 1 d . . P A 5
S3 S 0.6167(5) 0.5916(3) 0.3553(3) 0.0402(12) Uani 0.206(3) 1 d . . P A 7
S4 S 0.7107(8) 0.3851(4) 0.3651(4) 0.0457(17) Uani 0.163(3) 1 d . . P A 1
N1 N 0.8064(7) 0.5187(4) 0.5622(4) 0.0485(12) Uani 0.577(3) 1 d . . P A 4
N2 N 0.8358(5) 0.6828(3) 0.4987(3) 0.0424(8) Uani 0.792(3) 1 d . . P A 6
N3 N 0.6938(5) 0.5607(3) 0.3218(3) 0.0453(9) Uani 0.794(3) 1 d . . P A 8
N4 N 0.6235(5) 0.4058(3) 0.3958(3) 0.0469(8) Uani 0.837(3) 1 d . . P A 2
F1 F 0.5503(3) 0.97416(19) 0.8736(2) 0.0863(8) Uani 1 1 d . . . . .
F2 F 0.6633(8) 1.1014(3) 0.8448(5) 0.080(3) Uani 0.566(10) 1 d . . P B 9
F3 F 0.7378(8) 0.9433(6) 0.7865(8) 0.114(4) Uani 0.566(10) 1 d . . P B 9
F4 F 0.5305(8) 0.9806(5) 0.7365(5) 0.107(3) Uani 0.566(10) 1 d . . P B 9
F5 F 0.7604(11) 1.0547(12) 0.8715(6) 0.145(6) Uani 0.434(10) 1 d . . P B 10
F6 F 0.5686(15) 1.0844(11) 0.8087(10) 0.145(7) Uani 0.434(10) 1 d . . P B 10
F7 F 0.6777(14) 0.9441(6) 0.7349(7) 0.101(5) Uani 0.434(10) 1 d . . P B 10
C1 C 0.8642(5) 0.4372(3) 0.6579(3) 0.0591(10) Uani 1 1 d . . . . .
H1 H 0.8802 0.3858 0.6805 0.071 Uiso 1 1 calc R U . . .
C2 C 0.9261(4) 0.5333(3) 0.6957(3) 0.0579(9) Uani 1 1 d . . . . .
H2 H 0.9903 0.5574 0.7487 0.069 Uiso 1 1 calc R U . . .
C3 C 0.8815(5) 0.5910(3) 0.6451(3) 0.0627(11) Uani 1 1 d . . . . .
C4 C 0.9235(4) 0.6899(3) 0.6576(3) 0.0532(9) Uani 1 1 d . . . . .
C5 C 1.0031(4) 0.7558(3) 0.7466(3) 0.0520(8) Uani 1 1 d . . . . .
C6 C 0.9366(4) 0.7850(3) 0.8314(3) 0.0541(9) Uani 1 1 d . . . . .
H6 H 0.8428 0.7588 0.8343 0.065 Uiso 1 1 calc R U . . .
C7 C 1.0085(5) 0.8531(3) 0.9122(3) 0.0618(10) Uani 1 1 d . . . . .
H7 H 0.9624 0.8744 0.9696 0.074 Uiso 1 1 calc R U . . .
C8 C 1.1483(5) 0.8898(3) 0.9081(3) 0.0692(13) Uani 1 1 d . . . . .
H8 H 1.1973 0.9355 0.9629 0.083 Uiso 1 1 calc R U . . .
C9 C 1.2157(5) 0.8591(3) 0.8233(3) 0.0676(12) Uani 1 1 d . . . . .
H9 H 1.3106 0.8836 0.8208 0.081 Uiso 1 1 calc R U . . .
C10 C 1.1440(4) 0.7927(3) 0.7427(3) 0.0653(11) Uani 1 1 d . . . . .
H10 H 1.1899 0.7722 0.6852 0.078 Uiso 1 1 calc R U . . .
C11 C 0.8975(4) 0.7321(2) 0.5910(3) 0.0538(9) Uani 1 1 d . . . . .
C12 C 0.9270(4) 0.8354(2) 0.6043(3) 0.0512(8) Uani 1 1 d . . . . .
H12 H 0.9598 0.8875 0.6610 0.061 Uiso 1 1 calc R U . . .
C13 C 0.9007(4) 0.8465(2) 0.5235(2) 0.0478(8) Uani 1 1 d . . . . .
H13 H 0.9142 0.9073 0.5140 0.057 Uiso 1 1 calc R U . . .
C14 C 0.8492(4) 0.7517(2) 0.4542(3) 0.0499(8) Uani 1 1 d . . . . .
C15 C 0.8117(4) 0.7325(3) 0.3610(2) 0.0476(8) Uani 1 1 d . . . . .
C16 C 0.8513(4) 0.8091(2) 0.3216(2) 0.0454(7) Uani 1 1 d . . . . .
C17 C 0.9979(4) 0.8374(2) 0.3211(2) 0.0490(8) Uani 1 1 d . . . . .
H17 H 1.0698 0.8134 0.3511 0.059 Uiso 1 1 calc R U . . .
C18 C 1.0373(4) 0.9011(3) 0.2760(3) 0.0532(9) Uani 1 1 d . . . . .
H18 H 1.1361 0.9190 0.2748 0.064 Uiso 1 1 calc R U . . .
C19 C 0.9331(4) 0.9380(3) 0.2335(2) 0.0555(9) Uani 1 1 d . . . . .
H19 H 0.9608 0.9786 0.2009 0.067 Uiso 1 1 calc R U . . .
C20 C 0.7873(4) 0.9153(3) 0.2386(3) 0.0553(9) Uani 1 1 d . . . . .
H20 H 0.7153 0.9443 0.2132 0.066 Uiso 1 1 calc R U . . .
C21 C 0.7475(4) 0.8497(3) 0.2812(3) 0.0521(8) Uani 1 1 d . . . . .
H21 H 0.6484 0.8327 0.2826 0.063 Uiso 1 1 calc R U . . .
C22 C 0.7409(4) 0.6416(3) 0.2991(3) 0.0536(9) Uani 1 1 d . . . . .
C23 C 0.7082(4) 0.6147(3) 0.2023(3) 0.0522(8) Uani 1 1 d . . . . .
H23 H 0.7357 0.6524 0.1669 0.063 Uiso 1 1 calc R U . . .
C24 C 0.6304(4) 0.5252(3) 0.1698(3) 0.0552(9) Uani 1 1 d . . . . .
H24 H 0.5938 0.4906 0.1079 0.066 Uiso 1 1 calc R U . . .
C25 C 0.6131(5) 0.4920(3) 0.2444(3) 0.0588(10) Uani 1 1 d . . . . .
C26 C 0.5373(4) 0.4030(3) 0.2391(3) 0.0590(10) Uani 1 1 d . . . . .
C27 C 0.4445(4) 0.3499(3) 0.1529(3) 0.0538(9) Uani 1 1 d . . . . .
C28 C 0.3383(4) 0.4042(3) 0.1280(3) 0.0545(9) Uani 1 1 d . . . . .
H28 H 0.3255 0.4728 0.1662 0.065 Uiso 1 1 calc R U . . .
C29 C 0.2521(4) 0.3580(3) 0.0477(3) 0.0590(9) Uani 1 1 d . . . . .
H29 H 0.1806 0.3949 0.0313 0.071 Uiso 1 1 calc R U . . .
C30 C 0.2706(4) 0.2576(3) -0.0085(3) 0.0600(10) Uani 1 1 d . . . . .
H30 H 0.2106 0.2259 -0.0629 0.072 Uiso 1 1 calc R U . . .
C31 C 0.3764(4) 0.2033(3) 0.0145(3) 0.0588(10) Uani 1 1 d . . . . .
H31 H 0.3899 0.1352 -0.0248 0.071 Uiso 1 1 calc R U . . .
C32 C 0.4624(4) 0.2488(3) 0.0952(3) 0.0575(9) Uani 1 1 d . . . . .
H32 H 0.5336 0.2113 0.1112 0.069 Uiso 1 1 calc R U . . .
C33 C 0.5421(4) 0.3647(3) 0.3100(3) 0.0633(11) Uani 1 1 d . . . . .
C34 C 0.4647(4) 0.2760(3) 0.3086(3) 0.0613(10) Uani 1 1 d . . . . .
H34 H 0.3970 0.2354 0.2616 0.074 Uiso 1 1 calc R U . . .
C35 C 0.5052(4) 0.2606(3) 0.3858(3) 0.0572(9) Uani 1 1 d . . . . .
H35 H 0.4699 0.2074 0.4019 0.069 Uiso 1 1 calc R U . . .
C36 C 0.6104(4) 0.3379(3) 0.4399(3) 0.0545(9) Uani 1 1 d . . . . .
C37 C 0.6854(4) 0.3428(3) 0.5218(3) 0.0538(9) Uani 1 1 d . . . . .
C38 C 0.6736(4) 0.2527(3) 0.5475(3) 0.0506(8) Uani 1 1 d . . . . .
C39 C 0.6980(4) 0.1564(3) 0.4821(3) 0.0524(8) Uani 1 1 d . . . . .
H39 H 0.7257 0.1482 0.4218 0.063 Uiso 1 1 calc R U . . .
C40 C 0.6822(4) 0.0722(3) 0.5047(3) 0.0588(10) Uani 1 1 d . . . . .
H40 H 0.6975 0.0070 0.4594 0.071 Uiso 1 1 calc R U . . .
C41 C 0.6439(4) 0.0834(3) 0.5933(3) 0.0614(10) Uani 1 1 d . . . . .
H41 H 0.6328 0.0260 0.6085 0.074 Uiso 1 1 calc R U . . .
C42 C 0.6222(4) 0.1785(3) 0.6593(3) 0.0582(9) Uani 1 1 d . . . . .
H42 H 0.5984 0.1861 0.7202 0.070 Uiso 1 1 calc R U . . .
C43 C 0.6348(4) 0.2628(3) 0.6372(3) 0.0552(9) Uani 1 1 d . . . . .
H43 H 0.6173 0.3275 0.6826 0.066 Uiso 1 1 calc R U . . .
C44 C 0.7724(5) 0.4268(3) 0.5798(3) 0.0636(11) Uani 1 1 d . . . . .
Pd1 Pd 0.73460(3) 0.54312(2) 0.44512(2) 0.05026(10) Uani 1 1 d . . . . .
Cl1 Cl 0.61885(11) 1.35422(7) 0.91074(7) 0.0629(3) Uani 1 1 d . . . . .
Cl2 Cl 0.92353(12) 1.38006(8) 0.87956(8) 0.0687(3) Uani 1 1 d . . . . .
Cl3 Cl 0.84064(13) 1.32736(12) 1.03334(11) 0.0931(4) Uani 1 1 d . . . . .
C45 C 0.7952(4) 1.3124(3) 0.9185(3) 0.0660(11) Uani 1 1 d . . . . .
H45 H 0.7976 1.2393 0.8778 0.079 Uiso 1 1 calc R U . . .
B1 B 0.6302(5) 1.0053(3) 0.8163(3) 0.0563(10) Uani 1 1 d . . . . .

loop_
_atom_site_aniso_label
_atom_site_aniso_U_11
_atom_site_aniso_U_22
_atom_site_aniso_U_33
_atom_site_aniso_U_23
_atom_site_aniso_U_13
_atom_site_aniso_U_12
S1 0.0509(14) 0.0302(9) 0.0413(11) 0.0066(8) -0.0042(9) -0.0076(9)
S2 0.046(3) 0.036(2) 0.046(2) 0.0058(17) -0.005(2) -0.0100(19)
S3 0.040(2) 0.0301(19) 0.047(2) 0.0129(17) -0.0054(18) -0.0092(16)
S4 0.056(4) 0.028(2) 0.046(3) 0.008(2) -0.011(3) -0.014(2)
N1 0.049(3) 0.032(2) 0.053(3) 0.006(2) -0.004(3) -0.009(2)
N2 0.046(2) 0.0299(17) 0.042(2) 0.0044(14) -0.0018(17) -0.0080(16)
N3 0.051(2) 0.0326(18) 0.044(2) 0.0069(15) -0.0031(18) -0.0108(17)
N4 0.046(2) 0.0372(18) 0.051(2) 0.0106(15) -0.0035(18) -0.0130(16)
F1 0.102(2) 0.0637(15) 0.0936(19) 0.0315(14) 0.0202(16) -0.0260(14)
F2 0.105(5) 0.028(2) 0.088(4) 0.002(2) 0.038(4) -0.021(3)
F3 0.078(4) 0.081(5) 0.212(11) 0.084(7) 0.056(6) 0.028(4)
F4 0.130(6) 0.096(5) 0.103(5) 0.052(4) -0.036(4) -0.027(4)
F5 0.101(7) 0.249(15) 0.096(6) 0.089(8) -0.041(5) -0.091(8)
F6 0.165(11) 0.169(13) 0.169(12) 0.129(11) 0.080(10) 0.102(11)
F7 0.147(12) 0.033(4) 0.099(6) -0.006(4) 0.068(7) -0.024(5)
C1 0.080(3) 0.0342(17) 0.057(2) 0.0124(16) -0.0102(19) -0.0077(17)
C2 0.069(2) 0.0409(18) 0.056(2) 0.0123(16) -0.0128(18) -0.0103(17)
C3 0.071(3) 0.048(2) 0.067(2) 0.0237(19) -0.025(2) -0.0229(18)
C4 0.057(2) 0.0421(18) 0.053(2) 0.0123(16) -0.0076(16) -0.0175(16)
C5 0.054(2) 0.0375(17) 0.057(2) 0.0112(15) -0.0088(16) -0.0098(15)
C6 0.054(2) 0.0426(18) 0.057(2) 0.0113(16) -0.0084(17) -0.0054(15)
C7 0.077(3) 0.0413(19) 0.055(2) 0.0074(16) -0.0131(19) 0.0015(18)
C8 0.083(3) 0.0346(18) 0.085(3) 0.0215(19) -0.040(2) -0.0136(18)
C9 0.065(2) 0.051(2) 0.091(3) 0.035(2) -0.027(2) -0.0194(19)
C10 0.059(2) 0.056(2) 0.080(3) 0.027(2) -0.008(2) -0.0148(18)
C11 0.071(2) 0.0331(16) 0.0479(19) 0.0056(14) 0.0027(17) -0.0117(16)
C12 0.059(2) 0.0355(16) 0.050(2) 0.0080(14) -0.0077(16) -0.0110(15)
C13 0.0537(19) 0.0308(15) 0.0502(19) 0.0072(14) -0.0056(15) -0.0081(14)
C14 0.055(2) 0.0344(16) 0.052(2) 0.0091(14) -0.0058(16) -0.0062(14)
C15 0.0437(17) 0.0433(17) 0.0495(19) 0.0121(15) -0.0029(14) -0.0107(14)
C16 0.0492(18) 0.0341(15) 0.0441(18) 0.0063(13) -0.0012(14) -0.0071(13)
C17 0.0497(19) 0.0347(16) 0.055(2) 0.0093(14) -0.0015(15) -0.0076(14)
C18 0.056(2) 0.0381(17) 0.056(2) 0.0094(15) -0.0021(17) -0.0135(15)
C19 0.080(3) 0.0326(16) 0.0435(19) 0.0050(14) -0.0087(18) -0.0151(16)
C20 0.072(2) 0.0366(17) 0.049(2) 0.0090(15) -0.0103(18) -0.0038(16)
C21 0.052(2) 0.0442(18) 0.052(2) 0.0098(15) -0.0030(16) -0.0044(15)
C22 0.054(2) 0.052(2) 0.049(2) 0.0161(16) -0.0086(16) -0.0211(16)
C23 0.058(2) 0.0413(18) 0.051(2) 0.0126(15) -0.0076(16) -0.0137(15)
C24 0.059(2) 0.0435(18) 0.055(2) 0.0115(16) -0.0156(17) -0.0162(16)
C25 0.079(3) 0.0374(18) 0.052(2) 0.0104(16) -0.0149(19) -0.0124(17)
C26 0.065(2) 0.0395(18) 0.065(2) 0.0143(17) -0.0192(19) -0.0123(16)
C27 0.052(2) 0.0413(18) 0.060(2) 0.0126(16) -0.0108(17) -0.0090(15)
C28 0.060(2) 0.0394(17) 0.054(2) 0.0082(15) -0.0045(17) -0.0063(16)
C29 0.054(2) 0.054(2) 0.063(2) 0.0175(18) -0.0087(18) -0.0078(17)
C30 0.061(2) 0.056(2) 0.051(2) 0.0093(17) -0.0090(17) -0.0143(18)
C31 0.061(2) 0.0424(19) 0.057(2) 0.0021(16) 0.0025(18) -0.0085(17)
C32 0.053(2) 0.0408(18) 0.067(2) 0.0095(17) -0.0052(18) -0.0057(15)
C33 0.063(2) 0.0420(19) 0.083(3) 0.0265(19) -0.027(2) -0.0232(17)
C34 0.064(2) 0.0431(19) 0.073(3) 0.0216(18) -0.022(2) -0.0211(17)
C35 0.060(2) 0.0371(17) 0.070(2) 0.0172(17) -0.0058(19) -0.0120(16)
C36 0.065(2) 0.0407(18) 0.053(2) 0.0143(16) -0.0012(17) -0.0163(16)
C37 0.069(2) 0.0372(17) 0.048(2) 0.0090(15) 0.0012(17) -0.0024(16)
C38 0.057(2) 0.0393(17) 0.052(2) 0.0142(15) 0.0015(16) -0.0004(15)
C39 0.054(2) 0.0425(18) 0.057(2) 0.0150(16) 0.0058(16) -0.0024(15)
C40 0.059(2) 0.0391(18) 0.073(3) 0.0174(17) -0.0059(19) -0.0067(16)
C41 0.054(2) 0.054(2) 0.081(3) 0.033(2) -0.014(2) -0.0189(17)
C42 0.0438(19) 0.072(3) 0.064(2) 0.033(2) -0.0030(17) -0.0141(17)
C43 0.056(2) 0.053(2) 0.051(2) 0.0134(17) 0.0035(16) 0.0011(17)
C44 0.094(3) 0.0331(17) 0.054(2) 0.0084(16) -0.017(2) 0.0037(18)
Pd1 0.05999(17) 0.03335(13) 0.04896(16) 0.00794(10) -0.00509(12) -0.01257(11)
Cl1 0.0578(5) 0.0495(5) 0.0701(6) 0.0118(4) -0.0096(5) -0.0005(4)
Cl2 0.0669(6) 0.0593(6) 0.0692(6) 0.0137(5) 0.0031(5) -0.0063(5)
Cl3 0.0650(7) 0.1198(11) 0.1279(12) 0.0855(10) -0.0068(7) 0.0055(7)
C45 0.057(2) 0.0405(19) 0.090(3) 0.015(2) -0.002(2) -0.0006(17)
B1 0.057(2) 0.043(2) 0.070(3) 0.023(2) 0.007(2) -0.0033(19)

loop_
_atom_type_symbol
_atom_type_description
_atom_type_scat_dispersion_real
_atom_type_scat_dispersion_imag
_atom_type_scat_source
C C -0.0001 0.0005 'International Tables Vol C Tables 4.2.6.8 and 6.1.1.4'
H H 0.0000 0.0000 'International Tables Vol C Tables 4.2.6.8 and 6.1.1.4'
N N 0.0005 0.0010 'International Tables Vol C Tables 4.2.6.8 and 6.1.1.4'
B B -0.0001 0.0002 'International Tables Vol C Tables 4.2.6.8 and 6.1.1.4'
F F 0.0039 0.0032 'International Tables Vol C Tables 4.2.6.8 and 6.1.1.4'
Pd Pd -0.5412 2.5849 'International Tables Vol C Tables 4.2.6.8 and 6.1.1.4'
S S 0.0447 0.0411 'International Tables Vol C Tables 4.2.6.8 and 6.1.1.4'
Cl Cl 0.0558 0.0533 'International Tables Vol C Tables 4.2.6.8 and 6.1.1.4'

loop_
_geom_angle_atom_site_label_1
_geom_angle_atom_site_label_2
_geom_angle_atom_site_label_3
_geom_angle
_geom_angle_site_symmetry_1
_geom_angle_site_symmetry_3
_geom_angle_publ_flag
C44 S1 C3 85.6(2) . . ?
C44 S1 Pd1 109.05(18) . . ?
C3 S1 Pd1 107.48(19) . . ?
C11 S2 C14 84.8(3) . . ?
C11 S2 Pd1 105.8(3) . . ?
C14 S2 Pd1 103.1(3) . . ?
C22 S3 C25 80.0(3) . . ?
C22 S3 Pd1 107.8(3) . . ?
C25 S3 Pd1 106.8(3) . . ?
C33 S4 C36 80.0(3) . . ?
C33 S4 Pd1 106.5(3) . . ?
C36 S4 Pd1 103.5(3) . . ?
C3 N1 C44 107.7(4) . . ?
C3 N1 Pd1 127.2(4) . . ?
C44 N1 Pd1 124.7(3) . . ?
C14 N2 C11 107.2(3) . . ?
C14 N2 Pd1 126.7(3) . . ?
C11 N2 Pd1 126.0(3) . . ?
C22 N3 C25 107.7(3) . . ?
C22 N3 Pd1 127.0(3) . . ?
C25 N3 Pd1 125.4(3) . . ?
C36 N4 C33 107.9(3) . . ?
C36 N4 Pd1 127.3(3) . . ?
C33 N4 Pd1 124.8(3) . . ?
C2 C1 C44 109.8(4) . . ?
C1 C2 C3 111.0(4) . . ?
C4 C3 C2 129.3(3) . . ?
C4 C3 N1 124.8(4) . . ?
C2 C3 N1 104.6(4) . . ?
C4 C3 S1 117.5(3) . . ?
C2 C3 S1 110.5(3) . . ?
C3 C4 C11 124.0(3) . . ?
C3 C4 C5 118.9(3) . . ?
C11 C4 C5 117.1(3) . . ?
C6 C5 C10 119.9(3) . . ?
C6 C5 C4 120.9(3) . . ?
C10 C5 C4 119.0(4) . . ?
C5 C6 C7 119.9(4) . . ?
C8 C7 C6 120.0(4) . . ?
C9 C8 C7 120.0(4) . . ?
C10 C9 C8 120.3(4) . . ?
C9 C10 C5 119.9(4) . . ?
C4 C11 N2 127.8(3) . . ?
C4 C11 C12 125.7(3) . . ?
N2 C11 C12 106.5(3) . . ?
C4 C11 S2 115.2(3) . . ?
C12 C11 S2 111.4(3) . . ?
C13 C12 C11 109.3(3) . . ?
C12 C13 C14 109.1(3) . . ?
C15 C14 N2 126.5(3) . . ?
C15 C14 C13 126.2(3) . . ?
N2 C14 C13 107.2(3) . . ?
C15 C14 S2 118.7(3) . . ?
C13 C14 S2 109.0(3) . . ?
C14 C15 C22 123.7(3) . . ?
C14 C15 C16 119.6(3) . . ?
C22 C15 C16 116.7(3) . . ?
C21 C16 C17 118.8(3) . . ?
C21 C16 C15 121.7(3) . . ?
C17 C16 C15 119.4(3) . . ?
C18 C17 C16 119.8(4) . . ?
C19 C18 C17 120.6(4) . . ?
C18 C19 C20 119.9(4) . . ?
C19 C20 C21 119.8(4) . . ?
C16 C21 C20 121.0(4) . . ?
N3 C22 C15 125.9(3) . . ?
N3 C22 C23 107.7(3) . . ?
C15 C22 C23 126.4(3) . . ?
C15 C22 S3 112.4(3) . . ?
C23 C22 S3 114.6(3) . . ?
C24 C23 C22 108.0(3) . . ?
C23 C24 C25 108.9(3) . . ?
N3 C25 C26 126.7(4) . . ?
N3 C25 C24 106.9(3) . . ?
C26 C25 C24 126.2(3) . . ?
C26 C25 S3 114.4(3) . . ?
C24 C25 S3 113.7(3) . . ?
C33 C26 C25 124.2(3) . . ?
C33 C26 C27 119.7(3) . . ?
C25 C26 C27 116.0(4) . . ?
C32 C27 C28 119.0(3) . . ?
C32 C27 C26 122.2(3) . . ?
C28 C27 C26 118.8(3) . . ?
C29 C28 C27 120.3(4) . . ?
C28 C29 C30 120.0(4) . . ?
C29 C30 C31 120.3(4) . . ?
C32 C31 C30 120.0(4) . . ?
C31 C32 C27 120.3(4) . . ?
C26 C33 N4 126.9(3) . . ?
C26 C33 C34 126.2(3) . . ?
N4 C33 C34 106.9(4) . . ?
C26 C33 S4 111.3(4) . . ?
C34 C33 S4 114.1(3) . . ?
C35 C34 C33 108.4(3) . . ?
C34 C35 C36 109.2(3) . . ?
N4 C36 C37 127.2(3) . . ?
N4 C36 C35 107.1(3) . . ?
C37 C36 C35 125.7(3) . . ?
C37 C36 S4 116.0(3) . . ?
C35 C36 S4 110.6(3) . . ?
C44 C37 C36 123.8(3) . . ?
C44 C37 C38 118.3(4) . . ?
C36 C37 C38 117.9(3) . . ?
C39 C38 C43 118.5(3) . . ?
C39 C38 C37 120.5(3) . . ?
C43 C38 C37 121.1(3) . . ?
C40 C39 C38 120.6(4) . . ?
C41 C40 C39 120.2(4) . . ?
C42 C41 C40 119.9(4) . . ?
C41 C42 C43 120.5(4) . . ?
C42 C43 C38 120.3(4) . . ?
C37 C44 C1 129.2(4) . . ?
C37 C44 N1 126.2(4) . . ?
C1 C44 N1 104.0(4) . . ?
C37 C44 S1 114.4(3) . . ?
C1 C44 S1 112.6(3) . . ?
Cl3 C45 Cl1 110.5(3) . . ?
Cl3 C45 Cl2 110.1(2) . . ?
Cl1 C45 Cl2 110.4(2) . . ?
F2 B1 F3 116.4(6) . . ?
F6 B1 F7 110.6(8) . . ?
F2 B1 F1 117.3(4) . . ?
F3 B1 F1 108.2(5) . . ?
F6 B1 F1 108.7(6) . . ?
F7 B1 F1 124.5(5) . . ?
F2 B1 F4 106.7(5) . . ?
F3 B1 F4 105.1(7) . . ?
F1 B1 F4 101.2(4) . . ?
F6 B1 F5 99.8(10) . . ?
F7 B1 F5 104.9(7) . . ?
F1 B1 F5 105.2(5) . . ?

loop_
_geom_bond_atom_site_label_1
_geom_bond_atom_site_label_2
_geom_bond_distance
_geom_bond_site_symmetry_2
_geom_bond_publ_flag
S1 C44 1.719(5) . ?
S1 C3 1.775(4) . ?
S1 Pd1 2.170(3) . ?
S2 C11 1.666(6) . ?
S2 C14 1.744(7) . ?
S2 Pd1 2.219(5) . ?
S3 C22 1.772(6) . ?
S3 C25 1.774(6) . ?
S3 Pd1 2.089(4) . ?
S4 C33 1.726(7) . ?
S4 C36 1.831(8) . ?
S4 Pd1 2.136(6) . ?
N1 C3 1.457(6) . ?
N1 C44 1.483(7) . ?
N1 Pd1 2.090(6) . ?
N2 C14 1.422(5) . ?
N2 C11 1.435(5) . ?
N2 Pd1 2.050(4) . ?
N3 C22 1.410(5) . ?
N3 C25 1.412(5) . ?
N3 Pd1 2.068(4) . ?
N4 C36 1.404(5) . ?
N4 C33 1.425(5) . ?
N4 Pd1 2.063(4) . ?
F1 B1 1.375(5) . ?
F2 B1 1.306(6) . ?
F3 B1 1.326(8) . ?
F4 B1 1.455(7) . ?
F5 B1 1.461(9) . ?
F6 B1 1.332(10) . ?
F7 B1 1.334(9) . ?
C1 C2 1.382(5) . ?
C1 C44 1.426(5) . ?
C2 C3 1.414(6) . ?
C3 C4 1.406(5) . ?
C4 C11 1.415(5) . ?
C4 C5 1.507(5) . ?
C5 C6 1.397(6) . ?
C5 C10 1.412(5) . ?
C6 C7 1.404(5) . ?
C7 C8 1.403(6) . ?
C8 C9 1.399(7) . ?
C9 C10 1.392(6) . ?
C11 C12 1.441(5) . ?
C12 C13 1.353(5) . ?
C13 C14 1.437(5) . ?
C14 C15 1.407(5) . ?
C15 C22 1.424(5) . ?
C15 C16 1.504(5) . ?
C16 C21 1.394(5) . ?
C16 C17 1.412(5) . ?
C17 C18 1.407(5) . ?
C18 C19 1.385(5) . ?
C19 C20 1.396(6) . ?
C20 C21 1.401(5) . ?
C22 C23 1.433(5) . ?
C23 C24 1.369(5) . ?
C24 C25 1.437(6) . ?
C25 C26 1.422(5) . ?
C26 C33 1.418(6) . ?
C26 C27 1.501(5) . ?
C27 C32 1.404(5) . ?
C27 C28 1.408(5) . ?
C28 C29 1.390(5) . ?
C29 C30 1.391(6) . ?
C30 C31 1.392(6) . ?
C31 C32 1.392(5) . ?
C33 C34 1.446(5) . ?
C34 C35 1.355(6) . ?
C35 C36 1.443(5) . ?
C36 C37 1.418(5) . ?
C37 C44 1.416(5) . ?
C37 C38 1.504(5) . ?
C38 C39 1.398(5) . ?
C38 C43 1.415(5) . ?
C39 C40 1.395(5) . ?
C40 C41 1.392(6) . ?
C41 C42 1.385(6) . ?
C42 C43 1.390(6) . ?
Cl1 C45 1.773(4) . ?
Cl2 C45 1.787(5) . ?
Cl3 C45 1.764(5) . ?

loop_
_geom_torsion_atom_site_label_1
_geom_torsion_atom_site_label_2
_geom_torsion_atom_site_label_3
_geom_torsion_atom_site_label_4
_geom_torsion
_geom_torsion_site_symmetry_1
_geom_torsion_site_symmetry_2
_geom_torsion_site_symmetry_3
_geom_torsion_site_symmetry_4
_geom_torsion_publ_flag
C44 C1 C2 C3 -0.8(5) . . . . ?
C1 C2 C3 C4 -177.0(5) . . . . ?
C1 C2 C3 N1 -9.8(6) . . . . ?
C1 C2 C3 S1 22.2(5) . . . . ?
C44 N1 C3 C4 -175.8(4) . . . . ?
Pd1 N1 C3 C4 -2.9(9) . . . . ?
C44 N1 C3 C2 16.3(6) . . . . ?
Pd1 N1 C3 C2 -170.7(4) . . . . ?
C44 S1 C3 C4 167.9(4) . . . . ?
Pd1 S1 C3 C4 59.3(4) . . . . ?
C44 S1 C3 C2 -28.7(4) . . . . ?
Pd1 S1 C3 C2 -137.3(3) . . . . ?
C2 C3 C4 C11 165.1(4) . . . . ?
N1 C3 C4 C11 0.3(8) . . . . ?
S1 C3 C4 C11 -35.2(6) . . . . ?
C2 C3 C4 C5 -14.1(7) . . . . ?
N1 C3 C4 C5 -178.9(5) . . . . ?
S1 C3 C4 C5 145.6(3) . . . . ?
C3 C4 C5 C6 -64.8(5) . . . . ?
C11 C4 C5 C6 115.9(4) . . . . ?
C3 C4 C5 C10 118.7(4) . . . . ?
C11 C4 C5 C10 -60.5(5) . . . . ?
C10 C5 C6 C7 1.7(6) . . . . ?
C4 C5 C6 C7 -174.7(3) . . . . ?
C5 C6 C7 C8 -1.6(6) . . . . ?
C6 C7 C8 C9 0.5(6) . . . . ?
C7 C8 C9 C10 0.5(6) . . . . ?
C8 C9 C10 C5 -0.3(6) . . . . ?
C6 C5 C10 C9 -0.7(6) . . . . ?
C4 C5 C10 C9 175.7(4) . . . . ?
C3 C4 C11 N2 -5.0(7) . . . . ?
C5 C4 C11 N2 174.2(4) . . . . ?
C3 C4 C11 C12 174.1(4) . . . . ?
C5 C4 C11 C12 -6.8(6) . . . . ?
C3 C4 C11 S2 -39.4(6) . . . . ?
C5 C4 C11 S2 139.8(4) . . . . ?
C14 N2 C11 C4 -172.3(4) . . . . ?
Pd1 N2 C11 C4 11.7(7) . . . . ?
C14 N2 C11 C12 8.5(5) . . . . ?
Pd1 N2 C11 C12 -167.5(3) . . . . ?
C14 S2 C11 C4 173.0(3) . . . . ?
Pd1 S2 C11 C4 70.9(4) . . . . ?
C14 S2 C11 C12 -35.7(4) . . . . ?
Pd1 S2 C11 C12 -137.8(3) . . . . ?
C4 C11 C12 C13 174.5(4) . . . . ?
N2 C11 C12 C13 -6.3(5) . . . . ?
S2 C11 C12 C13 26.9(5) . . . . ?
C11 C12 C13 C14 1.5(4) . . . . ?
C11 N2 C14 C15 175.5(4) . . . . ?
Pd1 N2 C14 C15 -8.5(7) . . . . ?
C11 N2 C14 C13 -7.7(5) . . . . ?
Pd1 N2 C14 C13 168.3(3) . . . . ?
C12 C13 C14 C15 -179.2(4) . . . . ?
C12 C13 C14 N2 3.9(5) . . . . ?
C12 C13 C14 S2 -27.6(4) . . . . ?
C11 S2 C14 C15 -169.9(3) . . . . ?
Pd1 S2 C14 C15 -64.8(4) . . . . ?
C11 S2 C14 C13 36.0(4) . . . . ?
Pd1 S2 C14 C13 141.1(3) . . . . ?
N2 C14 C15 C22 6.1(6) . . . . ?
C13 C14 C15 C22 -170.1(4) . . . . ?
S2 C14 C15 C22 40.7(5) . . . . ?
N2 C14 C15 C16 -171.8(4) . . . . ?
C13 C14 C15 C16 12.0(6) . . . . ?
S2 C14 C15 C16 -137.2(4) . . . . ?
C14 C15 C16 C21 -123.4(4) . . . . ?
C22 C15 C16 C21 58.5(5) . . . . ?
C14 C15 C16 C17 59.8(5) . . . . ?
C22 C15 C16 C17 -118.3(4) . . . . ?
C21 C16 C17 C18 -3.3(5) . . . . ?
C15 C16 C17 C18 173.6(3) . . . . ?
C16 C17 C18 C19 1.2(5) . . . . ?
C17 C18 C19 C20 2.7(5) . . . . ?
C18 C19 C20 C21 -4.4(5) . . . . ?
C17 C16 C21 C20 1.7(5) . . . . ?
C15 C16 C21 C20 -175.2(3) . . . . ?
C19 C20 C21 C16 2.2(5) . . . . ?
C25 N3 C22 C15 172.5(4) . . . . ?
Pd1 N3 C22 C15 -7.8(7) . . . . ?
C25 N3 C22 C23 -9.0(5) . . . . ?
Pd1 N3 C22 C23 170.6(3) . . . . ?
C14 C15 C22 N3 2.5(7) . . . . ?
C16 C15 C22 N3 -179.5(4) . . . . ?
C14 C15 C22 C23 -175.7(4) . . . . ?
C16 C15 C22 C23 2.3(6) . . . . ?
C14 C15 C22 S3 34.6(5) . . . . ?
C16 C15 C22 S3 -147.4(3) . . . . ?
C25 S3 C22 C15 -172.5(3) . . . . ?
Pd1 S3 C22 C15 -68.0(4) . . . . ?
C25 S3 C22 C23 34.0(4) . . . . ?
Pd1 S3 C22 C23 138.6(3) . . . . ?
N3 C22 C23 C24 6.1(5) . . . . ?
C15 C22 C23 C24 -175.5(4) . . . . ?
S3 C22 C23 C24 -26.3(5) . . . . ?
C22 C23 C24 C25 -0.8(5) . . . . ?
C22 N3 C25 C26 -175.6(4) . . . . ?
Pd1 N3 C25 C26 4.8(7) . . . . ?
C22 N3 C25 C24 8.5(5) . . . . ?
Pd1 N3 C25 C24 -171.2(3) . . . . ?
C23 C24 C25 N3 -4.8(5) . . . . ?
C23 C24 C25 C26 179.2(4) . . . . ?
C23 C24 C25 S3 27.4(5) . . . . ?
C22 S3 C25 C26 170.7(4) . . . . ?
Pd1 S3 C25 C26 65.0(4) . . . . ?
C22 S3 C25 C24 -34.0(4) . . . . ?
Pd1 S3 C25 C24 -139.8(3) . . . . ?
N3 C25 C26 C33 -5.8(7) . . . . ?
C24 C25 C26 C33 169.4(4) . . . . ?
S3 C25 C26 C33 -38.9(6) . . . . ?
N3 C25 C26 C27 172.5(4) . . . . ?
C24 C25 C26 C27 -12.3(6) . . . . ?
S3 C25 C26 C27 139.3(4) . . . . ?
C33 C26 C27 C32 -58.5(6) . . . . ?
C25 C26 C27 C32 123.2(4) . . . . ?
C33 C26 C27 C28 123.1(4) . . . . ?
C25 C26 C27 C28 -55.2(6) . . . . ?
C32 C27 C28 C29 0.4(6) . . . . ?
C26 C27 C28 C29 178.9(4) . . . . ?
C27 C28 C29 C30 -0.1(6) . . . . ?
C28 C29 C30 C31 -0.8(6) . . . . ?
C29 C30 C31 C32 1.3(6) . . . . ?
C30 C31 C32 C27 -1.0(6) . . . . ?
C28 C27 C32 C31 0.1(6) . . . . ?
C26 C27 C32 C31 -178.3(4) . . . . ?
C25 C26 C33 N4 -1.5(8) . . . . ?
C27 C26 C33 N4 -179.7(4) . . . . ?
C25 C26 C33 C34 178.5(4) . . . . ?
C27 C26 C33 C34 0.3(7) . . . . ?
C25 C26 C33 S4 -35.5(6) . . . . ?
C27 C26 C33 S4 146.3(4) . . . . ?
C36 N4 C33 C26 -173.0(4) . . . . ?
Pd1 N4 C33 C26 8.6(7) . . . . ?
C36 N4 C33 C34 7.0(5) . . . . ?
Pd1 N4 C33 C34 -171.5(3) . . . . ?
C36 S4 C33 C26 172.1(4) . . . . ?
Pd1 S4 C33 C26 70.9(5) . . . . ?
C36 S4 C33 C34 -37.6(4) . . . . ?
Pd1 S4 C33 C34 -138.8(4) . . . . ?
C26 C33 C34 C35 175.9(4) . . . . ?
N4 C33 C34 C35 -4.1(5) . . . . ?
S4 C33 C34 C35 30.7(6) . . . . ?
C33 C34 C35 C36 -0.3(5) . . . . ?
C33 N4 C36 C37 172.7(4) . . . . ?
Pd1 N4 C36 C37 -8.9(7) . . . . ?
C33 N4 C36 C35 -7.2(5) . . . . ?
Pd1 N4 C36 C35 171.3(3) . . . . ?
C34 C35 C36 N4 4.7(5) . . . . ?
C34 C35 C36 C37 -175.2(4) . . . . ?
C34 C35 C36 S4 -27.5(5) . . . . ?
C33 S4 C36 C37 -172.6(3) . . . . ?
Pd1 S4 C36 C37 -67.9(4) . . . . ?
C33 S4 C36 C35 36.2(4) . . . . ?
Pd1 S4 C36 C35 141.0(3) . . . . ?
N4 C36 C37 C44 9.3(7) . . . . ?
C35 C36 C37 C44 -170.8(4) . . . . ?
S4 C36 C37 C44 43.0(6) . . . . ?
N4 C36 C37 C38 -169.6(4) . . . . ?
C35 C36 C37 C38 10.3(6) . . . . ?
S4 C36 C37 C38 -136.0(4) . . . . ?
C44 C37 C38 C39 -129.1(4) . . . . ?
C36 C37 C38 C39 49.9(5) . . . . ?
C44 C37 C38 C43 52.2(5) . . . . ?
C36 C37 C38 C43 -128.8(4) . . . . ?
C43 C38 C39 C40 1.0(6) . . . . ?
C37 C38 C39 C40 -177.7(4) . . . . ?
C38 C39 C40 C41 -1.1(6) . . . . ?
C39 C40 C41 C42 -0.3(6) . . . . ?
C40 C41 C42 C43 1.6(6) . . . . ?
C41 C42 C43 C38 -1.6(6) . . . . ?
C39 C38 C43 C42 0.2(6) . . . . ?
C37 C38 C43 C42 179.0(4) . . . . ?
C36 C37 C44 C1 -172.9(4) . . . . ?
C38 C37 C44 C1 6.0(7) . . . . ?
C36 C37 C44 N1 -4.0(7) . . . . ?
C38 C37 C44 N1 174.9(5) . . . . ?
C36 C37 C44 S1 31.1(6) . . . . ?
C38 C37 C44 S1 -150.0(3) . . . . ?
C2 C1 C44 C37 -178.4(4) . . . . ?
C2 C1 C44 N1 10.8(5) . . . . ?
C2 C1 C44 S1 -22.0(5) . . . . ?
C3 N1 C44 C37 172.1(4) . . . . ?
Pd1 N1 C44 C37 -1.1(8) . . . . ?
C3 N1 C44 C1 -16.7(6) . . . . ?
Pd1 N1 C44 C1 170.1(4) . . . . ?
C3 S1 C44 C37 -171.3(4) . . . . ?
Pd1 S1 C44 C37 -64.3(4) . . . . ?
C3 S1 C44 C1 28.7(4) . . . . ?
Pd1 S1 C44 C1 135.7(3) . . . . ?
